data_7716222
loop_
_publ_author_name
'Liu, Chenghuan'
'Schmidtmann, Marc'
'M&#xfc;ller, Thomas'

_publ_section_title
;
 A Bis(silylene)silole - synthesis, properties and reactivity.
;
_journal_issue 25
_journal_name_full 'Dalton transactions (Cambridge, England : 2003)'
_journal_page_first 10446
_journal_page_last 10452
_journal_paper_doi 10.1039/d4dt01112k
_journal_volume 53
_journal_year 2024
_chemical_formula_structural 'SiC4(C6H5)2(Si(CH3)3)2(SiSe(C15H23N2))2 *4C4H8O'
_chemical_formula_sum 'C68 H106 N4 O4 Se2 Si5'
_chemical_formula_weight 1341.93
_space_group_crystal_system monoclinic
_space_group_IT_number 14
_space_group_name_Hall '-P 2ybc'
_space_group_name_H-M_alt 'P 1 21/c 1'
_atom_sites_solution_hydrogens difmap
_atom_sites_solution_primary direct
_atom_sites_solution_secondary difmap
_audit_creation_method SHELXL-2018/3
_audit_update_record
;
2024-04-05 deposited with the CCDC.	2024-05-27 downloaded from the CCDC.
;
_cell_angle_alpha 90
_cell_angle_beta 98.6421(15)
_cell_angle_gamma 90
_cell_formula_units_Z 4
_cell_length_a 13.3426(6)
_cell_length_b 23.7190(10)
_cell_length_c 22.8201(9)
_cell_measurement_reflns_used 9856
_cell_measurement_temperature 100(2)
_cell_measurement_theta_max 32.04
_cell_measurement_theta_min 2.39
_cell_volume 7140.0(5)
_computing_cell_refinement 'Bruker SAINT V8.40B'
_computing_data_collection 'Bruker APEX3'
_computing_data_reduction 'Bruker SAINT V8.40B'
_computing_structure_refinement 'SHELXL-2018/3 (Sheldrick, 2018)'
_computing_structure_solution 'SHELXS-2013/1 (Sheldrick, 2013)'
_diffrn_ambient_temperature 100(2)
_diffrn_measured_fraction_theta_full 1.000
_diffrn_measured_fraction_theta_max 1.000
_diffrn_measurement_device_type 'Bruker Photon III CPAD'
_diffrn_measurement_method '\f and \w scans'
_diffrn_radiation_type MoK\a
_diffrn_radiation_wavelength 0.71073
_diffrn_reflns_av_R_equivalents 0.0416
_diffrn_reflns_av_unetI/netI 0.0186
_diffrn_reflns_Laue_measured_fraction_full 1.000
_diffrn_reflns_Laue_measured_fraction_max 1.000
_diffrn_reflns_limit_h_max 19
_diffrn_reflns_limit_h_min -19
_diffrn_reflns_limit_k_max 35
_diffrn_reflns_limit_k_min -35
_diffrn_reflns_limit_l_max 34
_diffrn_reflns_limit_l_min -30
_diffrn_reflns_number 355149
_diffrn_reflns_point_group_measured_fraction_full 1.000
_diffrn_reflns_point_group_measured_fraction_max 1.000
_diffrn_reflns_theta_full 25.242
_diffrn_reflns_theta_max 32.032
_diffrn_reflns_theta_min 1.246
_diffrn_source 'I\mS microfocus'
_exptl_absorpt_coefficient_mu 1.167
_exptl_absorpt_correction_T_max 1.0000
_exptl_absorpt_correction_T_min 0.9260
_exptl_absorpt_correction_type multi-scan
_exptl_absorpt_process_details 'SADABS-2016/2 (Sheldrick)'
_exptl_crystal_colour yellow
_exptl_crystal_density_diffrn 1.248
_exptl_crystal_description block
_exptl_crystal_F_000 2848
_exptl_crystal_size_max 0.130
_exptl_crystal_size_mid 0.100
_exptl_crystal_size_min 0.080
_refine_diff_density_max 1.372
_refine_diff_density_min -1.026
_refine_diff_density_rms 0.065
_refine_ls_extinction_method none
_refine_ls_goodness_of_fit_ref 1.046
_refine_ls_hydrogen_treatment constr
_refine_ls_matrix_type full
_refine_ls_number_parameters 809
_refine_ls_number_reflns 24852
_refine_ls_number_restraints 0
_refine_ls_restrained_S_all 1.046
_refine_ls_R_factor_all 0.0454
_refine_ls_R_factor_gt 0.0366
_refine_ls_shift/su_max 0.002
_refine_ls_shift/su_mean 0.000
_refine_ls_structure_factor_coef Fsqd
_refine_ls_weighting_details 'w=1/[\s^2^(Fo^2^)+(0.0450P)^2^+5.0000P] where P=(Fo^2^+2Fc^2^)/3'
_refine_ls_weighting_scheme calc
_refine_ls_wR_factor_gt 0.0944
_refine_ls_wR_factor_ref 0.0996
_reflns_Friedel_coverage 0.000
_reflns_number_gt 21221
_reflns_number_total 24852
_reflns_threshold_expression 'I > 2\s(I)'
_cod_data_source_file d4dt01112k3.cif
_cod_data_source_block lch0923
_cod_depositor_comments 'Adding full bibliography for 7716218--7716222.cif.'
_cod_original_sg_symbol_H-M 'P 21/c'
_cod_database_code 7716222
_shelx_shelxl_version_number 2018/3
_shelx_space_group_comment
;
The symmetry employed for this shelxl refinement is uniquely defined
by the following loop, which should always be used as a source of
symmetry information in preference to the above space-group names.
They are only intended as comments.
;
_shelx_estimated_absorpt_t_min 0.863
_shelx_estimated_absorpt_t_max 0.912

loop_
_space_group_symop_operation_xyz
'x, y, z'
'-x, y+1/2, -z+1/2'
'-x, -y, -z'
'x, -y-1/2, z-1/2'

loop_
_atom_site_label
_atom_site_type_symbol
_atom_site_fract_x
_atom_site_fract_y
_atom_site_fract_z
_atom_site_U_iso_or_equiv
_atom_site_adp_type
_atom_site_occupancy
_atom_site_site_symmetry_order
_atom_site_calc_flag
_atom_site_refinement_flags_posn
_atom_site_refinement_flags_adp
_atom_site_refinement_flags_occupancy
_atom_site_disorder_assembly
_atom_site_disorder_group
Se1 Se 0.49309(2) 0.34877(2) 0.37918(2) 0.02630(4) Uani 1 1 d . . . . .
Se2 Se 0.52615(2) 0.13179(2) 0.54624(2) 0.02824(4) Uani 1 1 d . . . . .
Si1 Si 0.66279(3) 0.22871(2) 0.44951(2) 0.01398(6) Uani 1 1 d . . . . .
Si2 Si 0.66845(3) 0.23447(2) 0.29984(2) 0.01661(7) Uani 1 1 d . . . . .
Si3 Si 0.81163(3) 0.21396(2) 0.58407(2) 0.01681(7) Uani 1 1 d . . . . .
Si4 Si 0.59269(3) 0.32111(2) 0.45591(2) 0.01672(7) Uani 1 1 d . . . . .
Si5 Si 0.55912(3) 0.14754(2) 0.45911(2) 0.01822(7) Uani 1 1 d . . . . .
N1 N 0.69210(9) 0.37076(5) 0.48868(5) 0.0193(2) Uani 1 1 d . . . . .
N2 N 0.56116(8) 0.34659(5) 0.52705(5) 0.01733(19) Uani 1 1 d . . . . .
N3 N 0.45736(8) 0.13021(5) 0.39822(5) 0.0193(2) Uani 1 1 d . . . . .
N4 N 0.60004(9) 0.08736(5) 0.41727(6) 0.0256(2) Uani 1 1 d . . . . .
C1 C 0.72499(9) 0.23011(5) 0.38041(5) 0.0158(2) Uani 1 1 d . . . . .
C2 C 0.82591(9) 0.22194(5) 0.39983(5) 0.0158(2) Uani 1 1 d . . . . .
C3 C 0.85892(9) 0.21480(5) 0.46503(5) 0.0164(2) Uani 1 1 d . . . . .
C4 C 0.78601(9) 0.21706(5) 0.50083(5) 0.0154(2) Uani 1 1 d . . . . .
C5 C 0.90362(9) 0.21915(6) 0.35917(6) 0.0179(2) Uani 1 1 d . . . . .
C6 C 0.95287(11) 0.16861(7) 0.35068(6) 0.0231(3) Uani 1 1 d . . . . .
H6 H 0.941037 0.136386 0.373389 0.028 Uiso 1 1 calc R U . . .
C7 C 1.01926(12) 0.16495(7) 0.30921(7) 0.0280(3) Uani 1 1 d . . . . .
H7 H 1.050857 0.130035 0.302920 0.034 Uiso 1 1 calc R U . . .
C8 C 1.03935(12) 0.21219(8) 0.27707(7) 0.0288(3) Uani 1 1 d . . . . .
H8 H 1.084641 0.209699 0.248787 0.035 Uiso 1 1 calc R U . . .
C9 C 0.99322(12) 0.26288(7) 0.28636(7) 0.0267(3) Uani 1 1 d . . . . .
H9 H 1.007630 0.295431 0.264850 0.032 Uiso 1 1 calc R U . . .
C10 C 0.92547(11) 0.26640(6) 0.32727(6) 0.0215(2) Uani 1 1 d . . . . .
H10 H 0.894001 0.301394 0.333372 0.026 Uiso 1 1 calc R U . . .
C11 C 0.96925(10) 0.20644(6) 0.48682(6) 0.0190(2) Uani 1 1 d . . . . .
C12 C 1.00544(11) 0.15538(7) 0.51181(6) 0.0233(3) Uani 1 1 d . . . . .
H12 H 0.959761 0.125085 0.514439 0.028 Uiso 1 1 calc R U . . .
C13 C 1.10858(12) 0.14849(8) 0.53305(7) 0.0295(3) Uani 1 1 d . . . . .
H13 H 1.132644 0.113549 0.550007 0.035 Uiso 1 1 calc R U . . .
C14 C 1.17569(11) 0.19233(8) 0.52946(7) 0.0314(3) Uani 1 1 d . . . . .
H14 H 1.245707 0.187583 0.544027 0.038 Uiso 1 1 calc R U . . .
C15 C 1.14048(11) 0.24320(8) 0.50454(7) 0.0296(3) Uani 1 1 d . . . . .
H15 H 1.186445 0.273428 0.502258 0.035 Uiso 1 1 calc R U . . .
C16 C 1.03804(10) 0.25020(7) 0.48284(6) 0.0240(3) Uani 1 1 d . . . . .
H16 H 1.014709 0.284993 0.465193 0.029 Uiso 1 1 calc R U . . .
C17 C 0.53108(11) 0.21649(7) 0.29134(6) 0.0235(3) Uani 1 1 d . . . . .
H17A H 0.522688 0.179585 0.309288 0.035 Uiso 1 1 calc R U . . .
H17B H 0.503052 0.215256 0.249129 0.035 Uiso 1 1 calc R U . . .
H17C H 0.495264 0.245181 0.311137 0.035 Uiso 1 1 calc R U . . .
C18 C 0.72802(11) 0.17984(6) 0.25670(6) 0.0229(3) Uani 1 1 d . . . . .
H18A H 0.736520 0.144706 0.279504 0.034 Uiso 1 1 calc R U . . .
H18B H 0.794391 0.193246 0.249183 0.034 Uiso 1 1 calc R U . . .
H18C H 0.684292 0.173021 0.218877 0.034 Uiso 1 1 calc R U . . .
C19 C 0.67846(12) 0.30631(6) 0.26699(6) 0.0241(3) Uani 1 1 d . . . . .
H19A H 0.637579 0.307651 0.227567 0.036 Uiso 1 1 calc R U . . .
H19B H 0.749460 0.314234 0.263638 0.036 Uiso 1 1 calc R U . . .
H19C H 0.653570 0.334611 0.292590 0.036 Uiso 1 1 calc R U . . .
C20 C 0.70376(11) 0.24807(6) 0.61303(6) 0.0220(2) Uani 1 1 d . . . . .
H20A H 0.696211 0.286902 0.598361 0.033 Uiso 1 1 calc R U . . .
H20B H 0.716773 0.248310 0.656450 0.033 Uiso 1 1 calc R U . . .
H20C H 0.641373 0.226996 0.599551 0.033 Uiso 1 1 calc R U . . .
C21 C 0.82175(13) 0.14051(7) 0.61382(7) 0.0265(3) Uani 1 1 d . . . . .
H21A H 0.758343 0.120273 0.600607 0.040 Uiso 1 1 calc R U . . .
H21B H 0.834313 0.141675 0.657228 0.040 Uiso 1 1 calc R U . . .
H21C H 0.877899 0.121046 0.599223 0.040 Uiso 1 1 calc R U . . .
C22 C 0.92957(12) 0.25365(8) 0.61447(7) 0.0293(3) Uani 1 1 d . . . . .
H22A H 0.989192 0.231992 0.607476 0.044 Uiso 1 1 calc R U . . .
H22B H 0.931550 0.259395 0.657152 0.044 Uiso 1 1 calc R U . . .
H22C H 0.929600 0.290307 0.594656 0.044 Uiso 1 1 calc R U . . .
C23 C 0.64122(10) 0.38124(5) 0.53392(6) 0.0176(2) Uani 1 1 d . . . . .
C24 C 0.66926(11) 0.42234(6) 0.58292(6) 0.0202(2) Uani 1 1 d . . . . .
C25 C 0.73969(12) 0.40706(6) 0.63171(7) 0.0254(3) Uani 1 1 d . . . . .
H25 H 0.771929 0.371289 0.632661 0.030 Uiso 1 1 calc R U . . .
C26 C 0.76286(16) 0.44413(8) 0.67905(7) 0.0368(4) Uani 1 1 d . . . . .
H26 H 0.810744 0.433668 0.712392 0.044 Uiso 1 1 calc R U . . .
C27 C 0.71584(18) 0.49644(8) 0.67747(9) 0.0430(5) Uani 1 1 d . . . . .
H27 H 0.730713 0.521499 0.710097 0.052 Uiso 1 1 calc R U . . .
C28 C 0.64759(16) 0.51215(7) 0.62868(9) 0.0391(4) Uani 1 1 d . . . . .
H28 H 0.616681 0.548300 0.627503 0.047 Uiso 1 1 calc R U . . .
C29 C 0.62381(13) 0.47528(6) 0.58118(8) 0.0288(3) Uani 1 1 d . . . . .
H29 H 0.576704 0.486202 0.547669 0.035 Uiso 1 1 calc R U . . .
C30 C 0.77519(12) 0.40276(6) 0.46800(6) 0.0233(3) Uani 1 1 d . . . . .
C31A C 0.8057(2) 0.36976(12) 0.41663(13) 0.0319(5) Uani 0.828(6) 1 d . . P A 1
H31A H 0.834094 0.333314 0.430936 0.048 Uiso 0.828(6) 1 calc R U P A 1
H31B H 0.856664 0.391063 0.399083 0.048 Uiso 0.828(6) 1 calc R U P A 1
H31C H 0.745985 0.363556 0.386645 0.048 Uiso 0.828(6) 1 calc R U P A 1
C31B C 0.7812(11) 0.3833(6) 0.4043(6) 0.032(3) Uiso 0.172(6) 1 d . . P A 2
H31D H 0.786537 0.342115 0.403376 0.048 Uiso 0.172(6) 1 calc R U P A 2
H31E H 0.840849 0.400109 0.390858 0.048 Uiso 0.172(6) 1 calc R U P A 2
H31F H 0.719898 0.395294 0.378053 0.048 Uiso 0.172(6) 1 calc R U P A 2
C32A C 0.86537(16) 0.41095(11) 0.51558(10) 0.0342(6) Uani 0.828(6) 1 d . . P A 1
H32A H 0.846440 0.435528 0.546660 0.051 Uiso 0.828(6) 1 calc R U P A 1
H32B H 0.920813 0.428322 0.498297 0.051 Uiso 0.828(6) 1 calc R U P A 1
H32C H 0.887489 0.374318 0.532735 0.051 Uiso 0.828(6) 1 calc R U P A 1
C32B C 0.8767(8) 0.3788(5) 0.5094(5) 0.034(2) Uiso 0.172(6) 1 d . . P A 2
H32D H 0.879824 0.393597 0.549755 0.051 Uiso 0.172(6) 1 calc R U P A 2
H32E H 0.936991 0.390954 0.492984 0.051 Uiso 0.172(6) 1 calc R U P A 2
H32F H 0.874347 0.337538 0.510377 0.051 Uiso 0.172(6) 1 calc R U P A 2
C33A C 0.7307(2) 0.46021(9) 0.44437(12) 0.0379(6) Uani 0.828(6) 1 d . . P A 1
H33A H 0.670121 0.453760 0.415092 0.057 Uiso 0.828(6) 1 calc R U P A 1
H33B H 0.781348 0.480689 0.425726 0.057 Uiso 0.828(6) 1 calc R U P A 1
H33C H 0.712430 0.482501 0.477354 0.057 Uiso 0.828(6) 1 calc R U P A 1
C33B C 0.7760(9) 0.4652(5) 0.4726(6) 0.034(2) Uiso 0.172(6) 1 d . . P A 2
H33D H 0.709267 0.479996 0.455775 0.051 Uiso 0.172(6) 1 calc R U P A 2
H33E H 0.827625 0.480587 0.450789 0.051 Uiso 0.172(6) 1 calc R U P A 2
H33F H 0.791503 0.476201 0.514407 0.051 Uiso 0.172(6) 1 calc R U P A 2
C34 C 0.46975(10) 0.34547(6) 0.55712(6) 0.0194(2) Uani 1 1 d . . . . .
C35 C 0.41464(11) 0.29085(7) 0.53712(7) 0.0264(3) Uani 1 1 d . . . . .
H35A H 0.394722 0.291482 0.494004 0.040 Uiso 1 1 calc R U . . .
H35B H 0.354027 0.287245 0.556347 0.040 Uiso 1 1 calc R U . . .
H35C H 0.459749 0.258738 0.548161 0.040 Uiso 1 1 calc R U . . .
C36 C 0.40137(12) 0.39563(8) 0.53556(8) 0.0309(3) Uani 1 1 d . . . . .
H36A H 0.432849 0.430629 0.552103 0.046 Uiso 1 1 calc R U . . .
H36B H 0.335178 0.390909 0.548620 0.046 Uiso 1 1 calc R U . . .
H36C H 0.392403 0.397390 0.492178 0.046 Uiso 1 1 calc R U . . .
C37 C 0.49561(11) 0.34584(7) 0.62466(6) 0.0238(3) Uani 1 1 d . . . . .
H37A H 0.539823 0.313790 0.637570 0.036 Uiso 1 1 calc R U . . .
H37B H 0.433075 0.342902 0.642147 0.036 Uiso 1 1 calc R U . . .
H37C H 0.530518 0.381057 0.637574 0.036 Uiso 1 1 calc R U . . .
C38 C 0.50981(10) 0.08590(6) 0.38269(6) 0.0208(2) Uani 1 1 d . . . . .
C39 C 0.47542(10) 0.04348(6) 0.33590(6) 0.0218(2) Uani 1 1 d . . . . .
C40 C 0.42757(11) -0.00569(6) 0.35012(7) 0.0246(3) Uani 1 1 d . . . . .
H40 H 0.416029 -0.012158 0.389640 0.029 Uiso 1 1 calc R U . . .
C41 C 0.39672(13) -0.04531(7) 0.30622(8) 0.0290(3) Uani 1 1 d . . . . .
H41 H 0.363771 -0.078842 0.315803 0.035 Uiso 1 1 calc R U . . .
C42 C 0.41379(13) -0.03615(7) 0.24853(8) 0.0314(3) Uani 1 1 d . . . . .
H42 H 0.392954 -0.063471 0.218742 0.038 Uiso 1 1 calc R U . . .
C43 C 0.46127(14) 0.01291(7) 0.23434(8) 0.0324(3) Uani 1 1 d . . . . .
H43 H 0.472634 0.019263 0.194761 0.039 Uiso 1 1 calc R U . . .
C44 C 0.49224(13) 0.05277(7) 0.27785(7) 0.0287(3) Uani 1 1 d . . . . .
H44 H 0.524857 0.086347 0.268072 0.034 Uiso 1 1 calc R U . . .
C45 C 0.34702(10) 0.14285(6) 0.38467(6) 0.0216(2) Uani 1 1 d . . . . .
C46 C 0.33472(11) 0.20298(7) 0.40612(7) 0.0258(3) Uani 1 1 d . . . . .
H46A H 0.374176 0.228741 0.384949 0.039 Uiso 1 1 calc R U . . .
H46B H 0.359086 0.205195 0.448760 0.039 Uiso 1 1 calc R U . . .
H46C H 0.262983 0.213643 0.398427 0.039 Uiso 1 1 calc R U . . .
C47 C 0.28878(12) 0.10225(7) 0.41967(8) 0.0290(3) Uani 1 1 d . . . . .
H47A H 0.216740 0.112333 0.413427 0.043 Uiso 1 1 calc R U . . .
H47B H 0.315665 0.104904 0.461973 0.043 Uiso 1 1 calc R U . . .
H47C H 0.296766 0.063578 0.405965 0.043 Uiso 1 1 calc R U . . .
C48 C 0.30715(11) 0.13871(8) 0.31846(7) 0.0297(3) Uani 1 1 d . . . . .
H48A H 0.236885 0.152070 0.310979 0.045 Uiso 1 1 calc R U . . .
H48B H 0.309878 0.099376 0.305643 0.045 Uiso 1 1 calc R U . . .
H48C H 0.349107 0.162023 0.296286 0.045 Uiso 1 1 calc R U . . .
C49 C 0.68689(11) 0.04774(6) 0.42179(7) 0.0247(3) Uani 1 1 d . . . . .
C50A C 0.7778(2) 0.07771(13) 0.45325(17) 0.0310(8) Uani 0.555(6) 1 d . . P B 1
H50A H 0.764323 0.090118 0.492283 0.047 Uiso 0.555(6) 1 calc R U P B 1
H50B H 0.792607 0.110567 0.429968 0.047 Uiso 0.555(6) 1 calc R U P B 1
H50C H 0.836098 0.052103 0.458149 0.047 Uiso 0.555(6) 1 calc R U P B 1
C50B C 0.7528(3) 0.06101(18) 0.4852(2) 0.0356(12) Uani 0.445(6) 1 d . . P B 2
H50D H 0.714044 0.050424 0.516780 0.053 Uiso 0.445(6) 1 calc R U P B 2
H50E H 0.768565 0.101360 0.488078 0.053 Uiso 0.445(6) 1 calc R U P B 2
H50F H 0.816016 0.039319 0.489541 0.053 Uiso 0.445(6) 1 calc R U P B 2
C51A C 0.7147(3) 0.03133(18) 0.35806(16) 0.0373(9) Uani 0.555(6) 1 d . . P B 1
H51A H 0.775451 0.007554 0.363111 0.056 Uiso 0.555(6) 1 calc R U P B 1
H51B H 0.727629 0.065733 0.336613 0.056 Uiso 0.555(6) 1 calc R U P B 1
H51C H 0.658028 0.010677 0.335468 0.056 Uiso 0.555(6) 1 calc R U P B 1
C51B C 0.7452(3) 0.0606(2) 0.3752(2) 0.0392(13) Uani 0.445(6) 1 d . . P B 2
H51D H 0.808233 0.038703 0.381181 0.059 Uiso 0.445(6) 1 calc R U P B 2
H51E H 0.761234 0.100897 0.376006 0.059 Uiso 0.445(6) 1 calc R U P B 2
H51F H 0.705766 0.050800 0.336801 0.059 Uiso 0.445(6) 1 calc R U P B 2
C52A C 0.6601(4) -0.0039(2) 0.4518(3) 0.0409(11) Uani 0.555(6) 1 d . . P B 1
H52A H 0.720189 -0.027898 0.460914 0.061 Uiso 0.555(6) 1 calc R U P B 1
H52B H 0.607162 -0.024367 0.425768 0.061 Uiso 0.555(6) 1 calc R U P B 1
H52C H 0.635021 0.006191 0.488629 0.061 Uiso 0.555(6) 1 calc R U P B 1
C52B C 0.6571(4) -0.0144(2) 0.4258(3) 0.0334(11) Uani 0.445(6) 1 d . . P B 2
H52D H 0.718277 -0.037310 0.436454 0.050 Uiso 0.445(6) 1 calc R U P B 2
H52E H 0.621054 -0.026897 0.387385 0.050 Uiso 0.445(6) 1 calc R U P B 2
H52F H 0.612882 -0.018828 0.456131 0.050 Uiso 0.445(6) 1 calc R U P B 2
O1 O 1.03497(16) 0.03512(8) 0.60535(11) 0.0728(6) Uani 1 1 d . . . . .
C53 C 0.9584(3) -0.00756(12) 0.60345(17) 0.0774(9) Uani 1 1 d . . . . .
H53A H 0.988797 -0.045405 0.601097 0.093 Uiso 1 1 calc R U . . .
H53B H 0.906128 -0.002190 0.568210 0.093 Uiso 1 1 calc R U . . .
C54 C 0.91218(19) -0.00250(9) 0.65840(11) 0.0520(5) Uani 1 1 d . . . . .
H54A H 0.890882 -0.039713 0.671830 0.062 Uiso 1 1 calc R U . . .
H54B H 0.853091 0.023235 0.652791 0.062 Uiso 1 1 calc R U . . .
C55 C 0.9974(4) 0.0214(2) 0.70082(18) 0.146(3) Uani 1 1 d . . . . .
H55A H 0.971261 0.045080 0.730898 0.175 Uiso 1 1 calc R U . . .
H55B H 1.039512 -0.009132 0.721324 0.175 Uiso 1 1 calc R U . . .
C56 C 1.0577(2) 0.05600(14) 0.66426(17) 0.0777(10) Uani 1 1 d . . . . .
H56A H 1.038694 0.096268 0.665762 0.093 Uiso 1 1 calc R U . . .
H56B H 1.131037 0.052260 0.679007 0.093 Uiso 1 1 calc R U . . .
O2 O 0.27125(17) 0.37927(8) 0.23946(12) 0.0768(6) Uani 1 1 d . . . . .
C57 C 0.2512(2) 0.32168(13) 0.24804(17) 0.0748(9) Uani 1 1 d . . . . .
H57A H 0.177527 0.315659 0.246758 0.090 Uiso 1 1 calc R U . . .
H57B H 0.286315 0.309095 0.287174 0.090 Uiso 1 1 calc R U . . .
C58 C 0.2882(2) 0.28926(11) 0.20033(12) 0.0556(6) Uani 1 1 d . . . . .
H58A H 0.234739 0.285124 0.165479 0.067 Uiso 1 1 calc R U . . .
H58B H 0.312404 0.251427 0.214275 0.067 Uiso 1 1 calc R U . . .
C59 C 0.3749(2) 0.32588(16) 0.18610(16) 0.0767(9) Uani 1 1 d . . . . .
H59A H 0.439852 0.315235 0.210503 0.092 Uiso 1 1 calc R U . . .
H59B H 0.382135 0.323368 0.143632 0.092 Uiso 1 1 calc R U . . .
C60 C 0.3432(3) 0.38102(16) 0.2011(3) 0.124(2) Uani 1 1 d . . . . .
H60A H 0.402950 0.402602 0.219892 0.149 Uiso 1 1 calc R U . . .
H60B H 0.314152 0.401027 0.164321 0.149 Uiso 1 1 calc R U . . .
O3 O 1.08670(13) 0.42976(8) 0.70752(8) 0.0558(4) Uani 1 1 d . . . . .
C61 C 1.0529(2) 0.39850(11) 0.65518(12) 0.0595(6) Uani 1 1 d . . . . .
H61A H 1.015503 0.423546 0.624739 0.071 Uiso 1 1 calc R U . . .
H61B H 1.006462 0.368117 0.663924 0.071 Uiso 1 1 calc R U . . .
C62 C 1.1430(3) 0.37346(17) 0.63240(17) 0.0869(11) Uani 1 1 d . . . . .
H62A H 1.135249 0.375295 0.588610 0.104 Uiso 1 1 calc R U . . .
H62B H 1.154058 0.333802 0.645277 0.104 Uiso 1 1 calc R U . . .
C63 C 1.2317(2) 0.41265(12) 0.66199(10) 0.0554(6) Uani 1 1 d . . . . .
H63A H 1.282222 0.391114 0.689399 0.066 Uiso 1 1 calc R U . . .
H63B H 1.266117 0.431353 0.631726 0.066 Uiso 1 1 calc R U . . .
C64 C 1.17616(18) 0.45525(11) 0.69534(11) 0.0497(5) Uani 1 1 d . . . . .
H64A H 1.219200 0.466347 0.732735 0.060 Uiso 1 1 calc R U . . .
H64B H 1.159935 0.489475 0.670921 0.060 Uiso 1 1 calc R U . . .
O4A O 1.1369(2) 0.37309(14) 0.45446(13) 0.0439(8) Uiso 0.537(5) 1 d . . P C 1
C65A C 1.1342(3) 0.43296(18) 0.45363(18) 0.0402(9) Uiso 0.537(5) 1 d . . P C 1
H65A H 1.203841 0.448495 0.458511 0.048 Uiso 0.537(5) 1 calc R U P C 1
H65B H 1.099836 0.447390 0.486138 0.048 Uiso 0.537(5) 1 calc R U P C 1
C66A C 1.0764(3) 0.44957(17) 0.39448(19) 0.0368(8) Uiso 0.537(5) 1 d . . P C 1
H66A H 1.103422 0.484824 0.379640 0.044 Uiso 0.537(5) 1 calc R U P C 1
H66B H 1.003327 0.454389 0.396479 0.044 Uiso 0.537(5) 1 calc R U P C 1
C67A C 1.0956(5) 0.3980(3) 0.3550(3) 0.0445(14) Uiso 0.537(5) 1 d . . P C 1
H67A H 1.030897 0.380134 0.337577 0.053 Uiso 0.537(5) 1 calc R U P C 1
H67B H 1.132982 0.409524 0.322638 0.053 Uiso 0.537(5) 1 calc R U P C 1
C68A C 1.1579(4) 0.3586(2) 0.3970(2) 0.0401(11) Uiso 0.537(5) 1 d . . P C 1
H68A H 1.138680 0.318951 0.387468 0.048 Uiso 0.537(5) 1 calc R U P C 1
H68B H 1.230919 0.363345 0.394751 0.048 Uiso 0.537(5) 1 calc R U P C 1
O4B O 1.0548(4) 0.43892(19) 0.4331(2) 0.0673(14) Uiso 0.463(5) 1 d . . P C 2
C65B C 1.0558(5) 0.4526(3) 0.3728(3) 0.0539(14) Uiso 0.463(5) 1 d . . P C 2
H65C H 1.103104 0.484206 0.369664 0.065 Uiso 0.463(5) 1 calc R U P C 2
H65D H 0.987225 0.464151 0.353926 0.065 Uiso 0.463(5) 1 calc R U P C 2
C66B C 1.0883(5) 0.4029(3) 0.3432(3) 0.0459(17) Uiso 0.463(5) 1 d . . P C 2
H66C H 1.126855 0.413966 0.311206 0.055 Uiso 0.463(5) 1 calc R U P C 2
H66D H 1.028963 0.380175 0.325773 0.055 Uiso 0.463(5) 1 calc R U P C 2
C67B C 1.1537(6) 0.3702(4) 0.3899(4) 0.058(2) Uiso 0.463(5) 1 d . . P C 2
H67C H 1.225382 0.370358 0.383318 0.069 Uiso 0.463(5) 1 calc R U P C 2
H67D H 1.130055 0.330810 0.391778 0.069 Uiso 0.463(5) 1 calc R U P C 2
C68B C 1.1394(5) 0.4038(4) 0.4467(3) 0.0660(16) Uiso 0.463(5) 1 d . . P C 2
H68C H 1.128944 0.377414 0.478866 0.079 Uiso 0.463(5) 1 calc R U P C 2
H68D H 1.200535 0.426674 0.460307 0.079 Uiso 0.463(5) 1 calc R U P C 2

loop_
_atom_site_aniso_label
_atom_site_aniso_U_11
_atom_site_aniso_U_22
_atom_site_aniso_U_33
_atom_site_aniso_U_23
_atom_site_aniso_U_13
_atom_site_aniso_U_12
Se1 0.02891(8) 0.03052(8) 0.01839(6) 0.00295(5) 0.00000(5) 0.01117(6)
Se2 0.03176(8) 0.03077(8) 0.02147(7) 0.00673(5) 0.00172(6) -0.01175(6)
Si1 0.01293(14) 0.01716(15) 0.01211(13) 0.00036(11) 0.00268(11) 0.00127(11)
Si2 0.01749(15) 0.02074(16) 0.01158(14) 0.00110(12) 0.00215(12) 0.00248(12)
Si3 0.01839(15) 0.02015(16) 0.01170(14) 0.00117(12) 0.00158(12) 0.00085(12)
Si4 0.01698(15) 0.01863(16) 0.01500(14) 0.00071(12) 0.00384(12) 0.00337(12)
Si5 0.01609(15) 0.01806(16) 0.01996(16) 0.00017(12) 0.00097(12) -0.00135(12)
N1 0.0210(5) 0.0187(5) 0.0194(5) -0.0007(4) 0.0077(4) 0.0004(4)
N2 0.0164(5) 0.0199(5) 0.0164(5) -0.0008(4) 0.0047(4) 0.0028(4)
N3 0.0149(5) 0.0224(5) 0.0204(5) -0.0031(4) 0.0026(4) -0.0012(4)
N4 0.0186(5) 0.0202(5) 0.0363(7) -0.0078(5) -0.0016(5) 0.0013(4)
C1 0.0157(5) 0.0190(5) 0.0130(5) 0.0003(4) 0.0030(4) 0.0016(4)
C2 0.0153(5) 0.0195(5) 0.0131(5) 0.0003(4) 0.0038(4) 0.0015(4)
C3 0.0141(5) 0.0202(5) 0.0147(5) 0.0007(4) 0.0021(4) 0.0005(4)
C4 0.0147(5) 0.0182(5) 0.0130(5) 0.0002(4) 0.0016(4) 0.0006(4)
C5 0.0142(5) 0.0254(6) 0.0144(5) -0.0004(4) 0.0031(4) 0.0012(4)
C6 0.0206(6) 0.0284(7) 0.0211(6) 0.0022(5) 0.0063(5) 0.0061(5)
C7 0.0232(6) 0.0365(8) 0.0261(7) 0.0008(6) 0.0094(5) 0.0104(6)
C8 0.0215(6) 0.0449(9) 0.0223(6) 0.0013(6) 0.0102(5) 0.0049(6)
C9 0.0245(7) 0.0360(8) 0.0216(6) 0.0028(5) 0.0098(5) -0.0025(6)
C10 0.0205(6) 0.0264(6) 0.0186(6) 0.0002(5) 0.0063(5) 0.0002(5)
C11 0.0140(5) 0.0287(6) 0.0146(5) -0.0004(4) 0.0027(4) 0.0013(4)
C12 0.0177(6) 0.0297(7) 0.0222(6) 0.0009(5) 0.0020(5) 0.0039(5)
C13 0.0206(6) 0.0394(8) 0.0276(7) 0.0019(6) 0.0012(5) 0.0093(6)
C14 0.0147(6) 0.0516(10) 0.0269(7) -0.0005(7) -0.0002(5) 0.0041(6)
C15 0.0165(6) 0.0446(9) 0.0271(7) -0.0001(6) 0.0016(5) -0.0051(6)
C16 0.0164(6) 0.0328(7) 0.0223(6) 0.0014(5) 0.0016(5) -0.0020(5)
C17 0.0200(6) 0.0321(7) 0.0178(6) 0.0004(5) 0.0006(5) 0.0005(5)
C18 0.0266(6) 0.0261(6) 0.0161(5) -0.0024(5) 0.0033(5) 0.0048(5)
C19 0.0291(7) 0.0246(6) 0.0189(6) 0.0055(5) 0.0046(5) 0.0034(5)
C20 0.0269(6) 0.0240(6) 0.0159(5) -0.0006(5) 0.0055(5) 0.0033(5)
C21 0.0310(7) 0.0257(7) 0.0228(6) 0.0076(5) 0.0041(5) 0.0065(5)
C22 0.0273(7) 0.0406(9) 0.0187(6) -0.0044(6) -0.0007(5) -0.0083(6)
C23 0.0194(5) 0.0163(5) 0.0175(5) 0.0019(4) 0.0043(4) 0.0047(4)
C24 0.0249(6) 0.0166(5) 0.0206(6) -0.0004(4) 0.0088(5) -0.0001(5)
C25 0.0324(7) 0.0209(6) 0.0225(6) 0.0002(5) 0.0030(5) -0.0063(5)
C26 0.0528(11) 0.0339(8) 0.0234(7) -0.0036(6) 0.0053(7) -0.0200(8)
C27 0.0651(13) 0.0322(9) 0.0372(9) -0.0172(7) 0.0251(9) -0.0211(9)
C28 0.0508(11) 0.0209(7) 0.0519(11) -0.0104(7) 0.0288(9) -0.0040(7)
C29 0.0338(8) 0.0186(6) 0.0369(8) -0.0006(6) 0.0149(6) 0.0029(5)
C30 0.0281(7) 0.0202(6) 0.0239(6) -0.0001(5) 0.0120(5) -0.0034(5)
C31A 0.0335(12) 0.0338(12) 0.0334(12) -0.0099(10) 0.0215(11) -0.0101(10)
C32A 0.0268(9) 0.0431(14) 0.0340(10) -0.0009(9) 0.0085(8) -0.0118(8)
C33A 0.0528(15) 0.0243(9) 0.0414(13) 0.0126(8) 0.0227(12) 0.0046(9)
C34 0.0154(5) 0.0250(6) 0.0187(5) -0.0001(5) 0.0057(4) 0.0042(4)
C35 0.0190(6) 0.0338(8) 0.0275(7) -0.0052(6) 0.0067(5) -0.0035(5)
C36 0.0258(7) 0.0375(8) 0.0312(7) 0.0055(6) 0.0101(6) 0.0148(6)
C37 0.0209(6) 0.0342(7) 0.0175(6) -0.0014(5) 0.0068(5) 0.0017(5)
C38 0.0184(6) 0.0206(6) 0.0239(6) -0.0017(5) 0.0043(5) -0.0034(4)
C39 0.0197(6) 0.0212(6) 0.0247(6) -0.0040(5) 0.0046(5) -0.0020(5)
C40 0.0255(6) 0.0229(6) 0.0252(6) -0.0005(5) 0.0036(5) -0.0039(5)
C41 0.0305(7) 0.0221(6) 0.0336(8) -0.0044(6) 0.0027(6) -0.0064(6)
C42 0.0351(8) 0.0271(7) 0.0312(8) -0.0095(6) 0.0023(6) -0.0017(6)
C43 0.0408(9) 0.0315(8) 0.0266(7) -0.0060(6) 0.0109(6) -0.0007(7)
C44 0.0349(8) 0.0243(7) 0.0297(7) -0.0043(6) 0.0140(6) -0.0052(6)
C45 0.0144(5) 0.0280(7) 0.0226(6) -0.0028(5) 0.0029(5) -0.0014(5)
C46 0.0190(6) 0.0276(7) 0.0312(7) -0.0024(6) 0.0049(5) 0.0019(5)
C47 0.0204(6) 0.0329(8) 0.0347(8) -0.0014(6) 0.0078(6) -0.0059(6)
C48 0.0166(6) 0.0465(9) 0.0251(7) -0.0047(6) 0.0001(5) -0.0006(6)
C49 0.0179(6) 0.0171(6) 0.0386(8) -0.0002(5) 0.0031(5) 0.0002(5)
C50A 0.0202(12) 0.0261(14) 0.045(2) -0.0087(13) -0.0011(12) 0.0027(10)
C50B 0.0247(17) 0.0292(19) 0.048(3) -0.0052(17) -0.0105(17) 0.0067(14)
C51A 0.0393(18) 0.039(2) 0.0339(16) -0.0062(14) 0.0069(13) 0.0156(16)
C51B 0.0266(19) 0.040(3) 0.055(3) 0.012(2) 0.0217(19) 0.0097(18)
C52A 0.0267(16) 0.029(2) 0.066(3) 0.023(2) 0.004(2) -0.0002(15)
C52B 0.0267(19) 0.0183(18) 0.053(3) 0.002(2) -0.002(2) -0.0003(14)
O1 0.0589(11) 0.0524(11) 0.1080(18) 0.0182(11) 0.0154(11) -0.0052(9)
C53 0.093(2) 0.0435(14) 0.101(2) -0.0114(15) 0.0322(19) -0.0173(14)
C54 0.0537(13) 0.0349(10) 0.0638(14) 0.0137(10) -0.0031(11) -0.0047(9)
C55 0.176(5) 0.168(5) 0.071(2) 0.050(3) -0.054(3) -0.119(4)
C56 0.0484(14) 0.0647(18) 0.109(3) 0.0108(17) -0.0235(15) -0.0136(13)
O2 0.0665(13) 0.0489(10) 0.1149(19) -0.0185(11) 0.0133(12) 0.0030(9)
C57 0.0690(18) 0.0670(18) 0.098(2) -0.0147(16) 0.0455(17) -0.0200(14)
C58 0.0557(14) 0.0489(13) 0.0610(15) -0.0019(11) 0.0048(11) -0.0026(10)
C59 0.0626(17) 0.095(2) 0.080(2) 0.0027(18) 0.0348(16) -0.0090(16)
C60 0.078(2) 0.063(2) 0.245(6) 0.041(3) 0.067(3) -0.0087(18)
O3 0.0527(9) 0.0605(10) 0.0562(10) -0.0105(8) 0.0151(8) -0.0120(8)
C61 0.0608(15) 0.0503(13) 0.0609(15) -0.0127(11) -0.0115(12) 0.0025(11)
C62 0.098(3) 0.094(3) 0.075(2) -0.0214(19) 0.032(2) 0.005(2)
C63 0.0612(14) 0.0693(16) 0.0386(11) 0.0033(10) 0.0174(10) 0.0089(12)
C64 0.0472(12) 0.0575(13) 0.0465(11) 0.0101(10) 0.0144(9) 0.0009(10)

loop_
_atom_type_symbol
_atom_type_description
_atom_type_scat_dispersion_real
_atom_type_scat_dispersion_imag
_atom_type_scat_source
C C 0.0033 0.0016 'International Tables Vol C Tables 4.2.6.8 and 6.1.1.4'
H H 0.0000 0.0000 'International Tables Vol C Tables 4.2.6.8 and 6.1.1.4'
N N 0.0061 0.0033 'International Tables Vol C Tables 4.2.6.8 and 6.1.1.4'
O O 0.0106 0.0060 'International Tables Vol C Tables 4.2.6.8 and 6.1.1.4'
Si Si 0.0817 0.0704 'International Tables Vol C Tables 4.2.6.8 and 6.1.1.4'
Se Se -0.0929 2.2259 'International Tables Vol C Tables 4.2.6.8 and 6.1.1.4'

loop_
_geom_angle_atom_site_label_1
_geom_angle_atom_site_label_2
_geom_angle_atom_site_label_3
_geom_angle
_geom_angle_site_symmetry_1
_geom_angle_site_symmetry_3
_geom_angle_publ_flag
C1 Si1 C4 93.98(5) . . ?
C1 Si1 Si4 105.02(4) . . ?
C4 Si1 Si4 114.02(4) . . ?
C1 Si1 Si5 114.96(4) . . ?
C4 Si1 Si5 106.60(4) . . ?
Si4 Si1 Si5 119.514(19) . . ?
C17 Si2 C19 107.13(7) . . ?
C17 Si2 C18 105.97(7) . . ?
C19 Si2 C18 110.91(7) . . ?
C17 Si2 C1 109.43(6) . . ?
C19 Si2 C1 113.48(6) . . ?
C18 Si2 C1 109.61(6) . . ?
C20 Si3 C21 107.14(7) . . ?
C20 Si3 C22 107.57(7) . . ?
C21 Si3 C22 108.85(8) . . ?
C20 Si3 C4 108.03(6) . . ?
C21 Si3 C4 113.32(7) . . ?
C22 Si3 C4 111.67(6) . . ?
N2 Si4 N1 71.25(5) . . ?
N2 Si4 Se1 115.21(4) . . ?
N1 Si4 Se1 117.18(4) . . ?
N2 Si4 C23 35.62(5) . . ?
N1 Si4 C23 35.72(5) . . ?
Se1 Si4 C23 120.85(4) . . ?
N2 Si4 Si1 119.84(4) . . ?
N1 Si4 Si1 110.18(4) . . ?
Se1 Si4 Si1 115.555(18) . . ?
C23 Si4 Si1 123.24(4) . . ?
N3 Si5 N4 71.22(5) . . ?
N3 Si5 Se2 115.68(4) . . ?
N4 Si5 Se2 117.74(5) . . ?
N3 Si5 C38 35.70(5) . . ?
N4 Si5 C38 35.63(5) . . ?
Se2 Si5 C38 121.40(4) . . ?
N3 Si5 Si1 118.74(4) . . ?
N4 Si5 Si1 110.73(5) . . ?
Se2 Si5 Si1 115.348(19) . . ?
C38 Si5 Si1 123.03(4) . . ?
C23 N1 C30 129.89(12) . . ?
C23 N1 Si4 90.80(9) . . ?
C30 N1 Si4 136.55(10) . . ?
C23 N2 C34 130.75(11) . . ?
C23 N2 Si4 91.19(8) . . ?
C34 N2 Si4 135.54(9) . . ?
C38 N3 C45 129.99(12) . . ?
C38 N3 Si5 91.12(9) . . ?
C45 N3 Si5 135.02(9) . . ?
C38 N4 C49 130.49(12) . . ?
C38 N4 Si5 90.87(9) . . ?
C49 N4 Si5 137.98(10) . . ?
C2 C1 Si2 123.72(9) . . ?
C2 C1 Si1 105.19(9) . . ?
Si2 C1 Si1 130.87(7) . . ?
C1 C2 C5 123.18(11) . . ?
C1 C2 C3 117.83(11) . . ?
C5 C2 C3 118.99(11) . . ?
C4 C3 C11 124.20(11) . . ?
C4 C3 C2 117.51(11) . . ?
C11 C3 C2 118.29(10) . . ?
C3 C4 Si3 124.52(9) . . ?
C3 C4 Si1 105.49(9) . . ?
Si3 C4 Si1 129.86(7) . . ?
C10 C5 C6 118.66(12) . . ?
C10 C5 C2 120.61(12) . . ?
C6 C5 C2 120.68(12) . . ?
C7 C6 C5 120.61(14) . . ?
C7 C6 H6 119.7 . . ?
C5 C6 H6 119.7 . . ?
C8 C7 C6 120.14(14) . . ?
C8 C7 H7 119.9 . . ?
C6 C7 H7 119.9 . . ?
C9 C8 C7 119.73(13) . . ?
C9 C8 H8 120.1 . . ?
C7 C8 H8 120.1 . . ?
C8 C9 C10 120.19(14) . . ?
C8 C9 H9 119.9 . . ?
C10 C9 H9 119.9 . . ?
C5 C10 C9 120.63(14) . . ?
C5 C10 H10 119.7 . . ?
C9 C10 H10 119.7 . . ?
C12 C11 C16 118.78(13) . . ?
C12 C11 C3 120.99(12) . . ?
C16 C11 C3 120.23(13) . . ?
C11 C12 C13 120.39(14) . . ?
C11 C12 H12 119.8 . . ?
C13 C12 H12 119.8 . . ?
C14 C13 C12 120.27(15) . . ?
C14 C13 H13 119.9 . . ?
C12 C13 H13 119.9 . . ?
C13 C14 C15 119.77(14) . . ?
C13 C14 H14 120.1 . . ?
C15 C14 H14 120.1 . . ?
C14 C15 C16 120.28(15) . . ?
C14 C15 H15 119.9 . . ?
C16 C15 H15 119.9 . . ?
C15 C16 C11 120.51(15) . . ?
C15 C16 H16 119.7 . . ?
C11 C16 H16 119.7 . . ?
Si2 C17 H17A 109.5 . . ?
Si2 C17 H17B 109.5 . . ?
H17A C17 H17B 109.5 . . ?
Si2 C17 H17C 109.5 . . ?
H17A C17 H17C 109.5 . . ?
H17B C17 H17C 109.5 . . ?
Si2 C18 H18A 109.5 . . ?
Si2 C18 H18B 109.5 . . ?
H18A C18 H18B 109.5 . . ?
Si2 C18 H18C 109.5 . . ?
H18A C18 H18C 109.5 . . ?
H18B C18 H18C 109.5 . . ?
Si2 C19 H19A 109.5 . . ?
Si2 C19 H19B 109.5 . . ?
H19A C19 H19B 109.5 . . ?
Si2 C19 H19C 109.5 . . ?
H19A C19 H19C 109.5 . . ?
H19B C19 H19C 109.5 . . ?
Si3 C20 H20A 109.5 . . ?
Si3 C20 H20B 109.5 . . ?
H20A C20 H20B 109.5 . . ?
Si3 C20 H20C 109.5 . . ?
H20A C20 H20C 109.5 . . ?
H20B C20 H20C 109.5 . . ?
Si3 C21 H21A 109.5 . . ?
Si3 C21 H21B 109.5 . . ?
H21A C21 H21B 109.5 . . ?
Si3 C21 H21C 109.5 . . ?
H21A C21 H21C 109.5 . . ?
H21B C21 H21C 109.5 . . ?
Si3 C22 H22A 109.5 . . ?
Si3 C22 H22B 109.5 . . ?
H22A C22 H22B 109.5 . . ?
Si3 C22 H22C 109.5 . . ?
H22A C22 H22C 109.5 . . ?
H22B C22 H22C 109.5 . . ?
N2 C23 N1 106.48(11) . . ?
N2 C23 C24 126.61(12) . . ?
N1 C23 C24 126.90(12) . . ?
N2 C23 Si4 53.19(7) . . ?
N1 C23 Si4 53.48(7) . . ?
C24 C23 Si4 177.17(10) . . ?
C29 C24 C25 119.75(14) . . ?
C29 C24 C23 120.66(13) . . ?
C25 C24 C23 119.56(12) . . ?
C26 C25 C24 120.05(15) . . ?
C26 C25 H25 120.0 . . ?
C24 C25 H25 120.0 . . ?
C27 C26 C25 119.86(18) . . ?
C27 C26 H26 120.1 . . ?
C25 C26 H26 120.1 . . ?
C28 C27 C26 120.22(16) . . ?
C28 C27 H27 119.9 . . ?
C26 C27 H27 119.9 . . ?
C27 C28 C29 120.29(17) . . ?
C27 C28 H28 119.9 . . ?
C29 C28 H28 119.9 . . ?
C28 C29 C24 119.80(17) . . ?
C28 C29 H29 120.1 . . ?
C24 C29 H29 120.1 . . ?
N1 C30 C33B 119.1(4) . . ?
N1 C30 C32A 113.08(13) . . ?
N1 C30 C31A 106.45(13) . . ?
C32A C30 C31A 110.24(18) . . ?
N1 C30 C31B 107.2(6) . . ?
C33B C30 C31B 111.4(7) . . ?
N1 C30 C33A 107.20(14) . . ?
C32A C30 C33A 111.09(17) . . ?
C31A C30 C33A 108.56(18) . . ?
N1 C30 C32B 103.5(4) . . ?
C33B C30 C32B 108.0(6) . . ?
C31B C30 C32B 106.6(6) . . ?
C30 C31A H31A 109.5 . . ?
C30 C31A H31B 109.5 . . ?
H31A C31A H31B 109.5 . . ?
C30 C31A H31C 109.5 . . ?
H31A C31A H31C 109.5 . . ?
H31B C31A H31C 109.5 . . ?
C30 C31B H31D 109.5 . . ?
C30 C31B H31E 109.5 . . ?
H31D C31B H31E 109.5 . . ?
C30 C31B H31F 109.5 . . ?
H31D C31B H31F 109.5 . . ?
H31E C31B H31F 109.5 . . ?
C30 C32A H32A 109.5 . . ?
C30 C32A H32B 109.5 . . ?
H32A C32A H32B 109.5 . . ?
C30 C32A H32C 109.5 . . ?
H32A C32A H32C 109.5 . . ?
H32B C32A H32C 109.5 . . ?
C30 C32B H32D 109.5 . . ?
C30 C32B H32E 109.5 . . ?
H32D C32B H32E 109.5 . . ?
C30 C32B H32F 109.5 . . ?
H32D C32B H32F 109.5 . . ?
H32E C32B H32F 109.5 . . ?
C30 C33A H33A 109.5 . . ?
C30 C33A H33B 109.5 . . ?
H33A C33A H33B 109.5 . . ?
C30 C33A H33C 109.5 . . ?
H33A C33A H33C 109.5 . . ?
H33B C33A H33C 109.5 . . ?
C30 C33B H33D 109.5 . . ?
C30 C33B H33E 109.5 . . ?
H33D C33B H33E 109.5 . . ?
C30 C33B H33F 109.5 . . ?
H33D C33B H33F 109.5 . . ?
H33E C33B H33F 109.5 . . ?
N2 C34 C35 105.61(11) . . ?
N2 C34 C37 112.89(11) . . ?
C35 C34 C37 109.41(12) . . ?
N2 C34 C36 109.12(11) . . ?
C35 C34 C36 109.01(13) . . ?
C37 C34 C36 110.63(12) . . ?
C34 C35 H35A 109.5 . . ?
C34 C35 H35B 109.5 . . ?
H35A C35 H35B 109.5 . . ?
C34 C35 H35C 109.5 . . ?
H35A C35 H35C 109.5 . . ?
H35B C35 H35C 109.5 . . ?
C34 C36 H36A 109.5 . . ?
C34 C36 H36B 109.5 . . ?
H36A C36 H36B 109.5 . . ?
C34 C36 H36C 109.5 . . ?
H36A C36 H36C 109.5 . . ?
H36B C36 H36C 109.5 . . ?
C34 C37 H37A 109.5 . . ?
C34 C37 H37B 109.5 . . ?
H37A C37 H37B 109.5 . . ?
C34 C37 H37C 109.5 . . ?
H37A C37 H37C 109.5 . . ?
H37B C37 H37C 109.5 . . ?
N4 C38 N3 106.47(12) . . ?
N4 C38 C39 126.44(13) . . ?
N3 C38 C39 127.09(13) . . ?
N4 C38 Si5 53.50(7) . . ?
N3 C38 Si5 53.18(7) . . ?
C39 C38 Si5 176.34(11) . . ?
C40 C39 C44 119.95(13) . . ?
C40 C39 C38 120.15(13) . . ?
C44 C39 C38 119.90(13) . . ?
C41 C40 C39 119.70(14) . . ?
C41 C40 H40 120.2 . . ?
C39 C40 H40 120.2 . . ?
C42 C41 C40 120.34(15) . . ?
C42 C41 H41 119.8 . . ?
C40 C41 H41 119.8 . . ?
C43 C42 C41 119.96(15) . . ?
C43 C42 H42 120.0 . . ?
C41 C42 H42 120.0 . . ?
C42 C43 C44 120.13(15) . . ?
C42 C43 H43 119.9 . . ?
C44 C43 H43 119.9 . . ?
C43 C44 C39 119.93(15) . . ?
C43 C44 H44 120.0 . . ?
C39 C44 H44 120.0 . . ?
N3 C45 C46 105.81(11) . . ?
N3 C45 C48 112.27(11) . . ?
C46 C45 C48 109.84(13) . . ?
N3 C45 C47 109.13(12) . . ?
C46 C45 C47 109.42(12) . . ?
C48 C45 C47 110.25(12) . . ?
C45 C46 H46A 109.5 . . ?
C45 C46 H46B 109.5 . . ?
H46A C46 H46B 109.5 . . ?
C45 C46 H46C 109.5 . . ?
H46A C46 H46C 109.5 . . ?
H46B C46 H46C 109.5 . . ?
C45 C47 H47A 109.5 . . ?
C45 C47 H47B 109.5 . . ?
H47A C47 H47B 109.5 . . ?
C45 C47 H47C 109.5 . . ?
H47A C47 H47C 109.5 . . ?
H47B C47 H47C 109.5 . . ?
C45 C48 H48A 109.5 . . ?
C45 C48 H48B 109.5 . . ?
H48A C48 H48B 109.5 . . ?
C45 C48 H48C 109.5 . . ?
H48A C48 H48C 109.5 . . ?
H48B C48 H48C 109.5 . . ?
C51B C49 N4 108.5(2) . . ?
C52A C49 N4 108.5(2) . . ?
C52A C49 C50A 114.1(3) . . ?
N4 C49 C50A 107.54(15) . . ?
C51B C49 C52B 114.9(3) . . ?
N4 C49 C52B 114.0(2) . . ?
C52A C49 C51A 109.0(3) . . ?
N4 C49 C51A 112.07(17) . . ?
C50A C49 C51A 105.7(2) . . ?
C51B C49 C50B 109.9(3) . . ?
N4 C49 C50B 104.74(17) . . ?
C52B C49 C50B 104.2(3) . . ?
C49 C50A H50A 109.5 . . ?
C49 C50A H50B 109.5 . . ?
H50A C50A H50B 109.5 . . ?
C49 C50A H50C 109.5 . . ?
H50A C50A H50C 109.5 . . ?
H50B C50A H50C 109.5 . . ?
C49 C50B H50D 109.5 . . ?
C49 C50B H50E 109.5 . . ?
H50D C50B H50E 109.5 . . ?
C49 C50B H50F 109.5 . . ?
H50D C50B H50F 109.5 . . ?
H50E C50B H50F 109.5 . . ?
C49 C51A H51A 109.5 . . ?
C49 C51A H51B 109.5 . . ?
H51A C51A H51B 109.5 . . ?
C49 C51A H51C 109.5 . . ?
H51A C51A H51C 109.5 . . ?
H51B C51A H51C 109.5 . . ?
C49 C51B H51D 109.5 . . ?
C49 C51B H51E 109.5 . . ?
H51D C51B H51E 109.5 . . ?
C49 C51B H51F 109.5 . . ?
H51D C51B H51F 109.5 . . ?
H51E C51B H51F 109.5 . . ?
C49 C52A H52A 109.5 . . ?
C49 C52A H52B 109.5 . . ?
H52A C52A H52B 109.5 . . ?
C49 C52A H52C 109.5 . . ?
H52A C52A H52C 109.5 . . ?
H52B C52A H52C 109.5 . . ?
C49 C52B H52D 109.5 . . ?
C49 C52B H52E 109.5 . . ?
H52D C52B H52E 109.5 . . ?
C49 C52B H52F 109.5 . . ?
H52D C52B H52F 109.5 . . ?
H52E C52B H52F 109.5 . . ?
C56 O1 C53 108.9(2) . . ?
O1 C53 C54 107.6(2) . . ?
O1 C53 H53A 110.2 . . ?
C54 C53 H53A 110.2 . . ?
O1 C53 H53B 110.2 . . ?
C54 C53 H53B 110.2 . . ?
H53A C53 H53B 108.5 . . ?
C53 C54 C55 101.9(3) . . ?
C53 C54 H54A 111.4 . . ?
C55 C54 H54A 111.4 . . ?
C53 C54 H54B 111.4 . . ?
C55 C54 H54B 111.4 . . ?
H54A C54 H54B 109.2 . . ?
C56 C55 C54 105.6(3) . . ?
C56 C55 H55A 110.6 . . ?
C54 C55 H55A 110.6 . . ?
C56 C55 H55B 110.6 . . ?
C54 C55 H55B 110.6 . . ?
H55A C55 H55B 108.7 . . ?
O1 C56 C55 106.3(3) . . ?
O1 C56 H56A 110.5 . . ?
C55 C56 H56A 110.5 . . ?
O1 C56 H56B 110.5 . . ?
C55 C56 H56B 110.5 . . ?
H56A C56 H56B 108.7 . . ?
C60 O2 C57 106.2(2) . . ?
O2 C57 C58 108.1(2) . . ?
O2 C57 H57A 110.1 . . ?
C58 C57 H57A 110.1 . . ?
O2 C57 H57B 110.1 . . ?
C58 C57 H57B 110.1 . . ?
H57A C57 H57B 108.4 . . ?
C57 C58 C59 102.1(2) . . ?
C57 C58 H58A 111.4 . . ?
C59 C58 H58A 111.4 . . ?
C57 C58 H58B 111.4 . . ?
C59 C58 H58B 111.4 . . ?
H58A C58 H58B 109.2 . . ?
C60 C59 C58 102.1(2) . . ?
C60 C59 H59A 111.4 . . ?
C58 C59 H59A 111.4 . . ?
C60 C59 H59B 111.4 . . ?
C58 C59 H59B 111.4 . . ?
H59A C59 H59B 109.2 . . ?
O2 C60 C59 112.3(3) . . ?
O2 C60 H60A 109.2 . . ?
C59 C60 H60A 109.2 . . ?
O2 C60 H60B 109.2 . . ?
C59 C60 H60B 109.2 . . ?
H60A C60 H60B 107.9 . . ?
C64 O3 C61 103.3(2) . . ?
O3 C61 C62 109.1(2) . . ?
O3 C61 H61A 109.9 . . ?
C62 C61 H61A 109.9 . . ?
O3 C61 H61B 109.9 . . ?
C62 C61 H61B 109.9 . . ?
H61A C61 H61B 108.3 . . ?
C61 C62 C63 102.0(2) . . ?
C61 C62 H62A 111.4 . . ?
C63 C62 H62A 111.4 . . ?
C61 C62 H62B 111.4 . . ?
C63 C62 H62B 111.4 . . ?
H62A C62 H62B 109.2 . . ?
C64 C63 C62 102.4(2) . . ?
C64 C63 H63A 111.3 . . ?
C62 C63 H63A 111.3 . . ?
C64 C63 H63B 111.3 . . ?
C62 C63 H63B 111.3 . . ?
H63A C63 H63B 109.2 . . ?
O3 C64 C63 107.8(2) . . ?
O3 C64 H64A 110.1 . . ?
C63 C64 H64A 110.1 . . ?
O3 C64 H64B 110.1 . . ?
C63 C64 H64B 110.1 . . ?
H64A C64 H64B 108.5 . . ?
C65A O4A C68A 103.7(4) . . ?
O4A C65A C66A 106.4(3) . . ?
O4A C65A H65A 110.4 . . ?
C66A C65A H65A 110.4 . . ?
O4A C65A H65B 110.4 . . ?
C66A C65A H65B 110.4 . . ?
H65A C65A H65B 108.6 . . ?
C65A C66A C67A 101.9(4) . . ?
C65A C66A H66A 111.4 . . ?
C67A C66A H66A 111.4 . . ?
C65A C66A H66B 111.4 . . ?
C67A C66A H66B 111.4 . . ?
H66A C66A H66B 109.3 . . ?
C68A C67A C66A 104.1(5) . . ?
C68A C67A H67A 110.9 . . ?
C66A C67A H67A 110.9 . . ?
C68A C67A H67B 110.9 . . ?
C66A C67A H67B 110.9 . . ?
H67A C67A H67B 109.0 . . ?
O4A C68A C67A 105.8(4) . . ?
O4A C68A H68A 110.6 . . ?
C67A C68A H68A 110.6 . . ?
O4A C68A H68B 110.6 . . ?
C67A C68A H68B 110.6 . . ?
H68A C68A H68B 108.7 . . ?
C68B O4B C65B 103.1(5) . . ?
O4B C65B C66B 108.2(5) . . ?
O4B C65B H65C 110.1 . . ?
C66B C65B H65C 110.1 . . ?
O4B C65B H65D 110.1 . . ?
C66B C65B H65D 110.1 . . ?
H65C C65B H65D 108.4 . . ?
C65B C66B C67B 105.8(6) . . ?
C65B C66B H66C 110.6 . . ?
C67B C66B H66C 110.6 . . ?
C65B C66B H66D 110.6 . . ?
C67B C66B H66D 110.6 . . ?
H66C C66B H66D 108.7 . . ?
C66B C67B C68B 101.4(6) . . ?
C66B C67B H67C 111.5 . . ?
C68B C67B H67C 111.5 . . ?
C66B C67B H67D 111.5 . . ?
C68B C67B H67D 111.5 . . ?
H67C C67B H67D 109.3 . . ?
O4B C68B C67B 108.3(6) . . ?
O4B C68B H68C 110.0 . . ?
C67B C68B H68C 110.0 . . ?
O4B C68B H68D 110.0 . . ?
C67B C68B H68D 110.0 . . ?
H68C C68B H68D 108.4 . . ?

loop_
_geom_bond_atom_site_label_1
_geom_bond_atom_site_label_2
_geom_bond_distance
_geom_bond_site_symmetry_2
_geom_bond_publ_flag
Se1 Si4 2.1361(4) . ?
Se2 Si5 2.1329(4) . ?
Si1 C1 1.8892(12) . ?
Si1 C4 1.8901(13) . ?
Si1 Si4 2.3961(5) . ?
Si1 Si5 2.3997(5) . ?
Si2 C17 1.8632(15) . ?
Si2 C19 1.8745(15) . ?
Si2 C18 1.8748(14) . ?
Si2 C1 1.8825(13) . ?
Si3 C20 1.8569(14) . ?
Si3 C21 1.8672(15) . ?
Si3 C22 1.8750(16) . ?
Si3 C4 1.8802(12) . ?
Si4 N2 1.8392(11) . ?
Si4 N1 1.8459(13) . ?
Si4 C23 2.2967(14) . ?
Si5 N3 1.8375(12) . ?
Si5 N4 1.8450(13) . ?
Si5 C38 2.2949(14) . ?
N1 C23 1.3412(16) . ?
N1 C30 1.4782(18) . ?
N2 C23 1.3380(17) . ?
N2 C34 1.4869(17) . ?
N3 C38 1.3395(18) . ?
N3 C45 1.4887(18) . ?
N4 C38 1.3369(18) . ?
N4 C49 1.4835(18) . ?
C1 C2 1.3667(17) . ?
C2 C5 1.4931(17) . ?
C2 C3 1.4965(17) . ?
C3 C4 1.3623(17) . ?
C3 C11 1.4945(18) . ?
C5 C10 1.3910(19) . ?
C5 C6 1.3944(19) . ?
C6 C7 1.393(2) . ?
C6 H6 0.9500 . ?
C7 C8 1.387(2) . ?
C7 H7 0.9500 . ?
C8 C9 1.381(2) . ?
C8 H8 0.9500 . ?
C9 C10 1.3960(19) . ?
C9 H9 0.9500 . ?
C10 H10 0.9500 . ?
C11 C12 1.394(2) . ?
C11 C16 1.398(2) . ?
C12 C13 1.398(2) . ?
C12 H12 0.9500 . ?
C13 C14 1.383(3) . ?
C13 H13 0.9500 . ?
C14 C15 1.386(3) . ?
C14 H14 0.9500 . ?
C15 C16 1.392(2) . ?
C15 H15 0.9500 . ?
C16 H16 0.9500 . ?
C17 H17A 0.9800 . ?
C17 H17B 0.9800 . ?
C17 H17C 0.9800 . ?
C18 H18A 0.9800 . ?
C18 H18B 0.9800 . ?
C18 H18C 0.9800 . ?
C19 H19A 0.9800 . ?
C19 H19B 0.9800 . ?
C19 H19C 0.9800 . ?
C20 H20A 0.9800 . ?
C20 H20B 0.9800 . ?
C20 H20C 0.9800 . ?
C21 H21A 0.9800 . ?
C21 H21B 0.9800 . ?
C21 H21C 0.9800 . ?
C22 H22A 0.9800 . ?
C22 H22B 0.9800 . ?
C22 H22C 0.9800 . ?
C23 C24 1.4885(19) . ?
C24 C29 1.392(2) . ?
C24 C25 1.393(2) . ?
C25 C26 1.391(2) . ?
C25 H25 0.9500 . ?
C26 C27 1.388(3) . ?
C26 H26 0.9500 . ?
C27 C28 1.379(3) . ?
C27 H27 0.9500 . ?
C28 C29 1.392(2) . ?
C28 H28 0.9500 . ?
C29 H29 0.9500 . ?
C30 C33B 1.485(11) . ?
C30 C32A 1.507(3) . ?
C30 C31A 1.515(3) . ?
C30 C31B 1.539(14) . ?
C30 C33A 1.551(3) . ?
C30 C32B 1.633(11) . ?
C31A H31A 0.9800 . ?
C31A H31B 0.9800 . ?
C31A H31C 0.9800 . ?
C31B H31D 0.9800 . ?
C31B H31E 0.9800 . ?
C31B H31F 0.9800 . ?
C32A H32A 0.9800 . ?
C32A H32B 0.9800 . ?
C32A H32C 0.9800 . ?
C32B H32D 0.9800 . ?
C32B H32E 0.9800 . ?
C32B H32F 0.9800 . ?
C33A H33A 0.9800 . ?
C33A H33B 0.9800 . ?
C33A H33C 0.9800 . ?
C33B H33D 0.9800 . ?
C33B H33E 0.9800 . ?
C33B H33F 0.9800 . ?
C34 C35 1.525(2) . ?
C34 C37 1.5279(19) . ?
C34 C36 1.535(2) . ?
C35 H35A 0.9800 . ?
C35 H35B 0.9800 . ?
C35 H35C 0.9800 . ?
C36 H36A 0.9800 . ?
C36 H36B 0.9800 . ?
C36 H36C 0.9800 . ?
C37 H37A 0.9800 . ?
C37 H37B 0.9800 . ?
C37 H37C 0.9800 . ?
C38 C39 1.4886(19) . ?
C39 C40 1.391(2) . ?
C39 C44 1.394(2) . ?
C40 C41 1.390(2) . ?
C40 H40 0.9500 . ?
C41 C42 1.387(2) . ?
C41 H41 0.9500 . ?
C42 C43 1.386(2) . ?
C42 H42 0.9500 . ?
C43 C44 1.388(2) . ?
C43 H43 0.9500 . ?
C44 H44 0.9500 . ?
C45 C46 1.525(2) . ?
C45 C48 1.528(2) . ?
C45 C47 1.535(2) . ?
C46 H46A 0.9800 . ?
C46 H46B 0.9800 . ?
C46 H46C 0.9800 . ?
C47 H47A 0.9800 . ?
C47 H47B 0.9800 . ?
C47 H47C 0.9800 . ?
C48 H48A 0.9800 . ?
C48 H48B 0.9800 . ?
C48 H48C 0.9800 . ?
C49 C51B 1.441(4) . ?
C49 C52A 1.473(5) . ?
C49 C50A 1.493(3) . ?
C49 C52B 1.534(5) . ?
C49 C51A 1.602(4) . ?
C49 C50B 1.608(4) . ?
C50A H50A 0.9800 . ?
C50A H50B 0.9800 . ?
C50A H50C 0.9800 . ?
C50B H50D 0.9800 . ?
C50B H50E 0.9800 . ?
C50B H50F 0.9800 . ?
C51A H51A 0.9800 . ?
C51A H51B 0.9800 . ?
C51A H51C 0.9800 . ?
C51B H51D 0.9800 . ?
C51B H51E 0.9800 . ?
C51B H51F 0.9800 . ?
C52A H52A 0.9800 . ?
C52A H52B 0.9800 . ?
C52A H52C 0.9800 . ?
C52B H52D 0.9800 . ?
C52B H52E 0.9800 . ?
C52B H52F 0.9800 . ?
O1 C56 1.422(4) . ?
O1 C53 1.435(3) . ?
C53 C54 1.483(4) . ?
C53 H53A 0.9900 . ?
C53 H53B 0.9900 . ?
C54 C55 1.490(4) . ?
C54 H54A 0.9900 . ?
C54 H54B 0.9900 . ?
C55 C56 1.489(5) . ?
C55 H55A 0.9900 . ?
C55 H55B 0.9900 . ?
C56 H56A 0.9900 . ?
C56 H56B 0.9900 . ?
O2 C60 1.394(5) . ?
O2 C57 1.411(4) . ?
C57 C58 1.476(4) . ?
C57 H57A 0.9900 . ?
C57 H57B 0.9900 . ?
C58 C59 1.520(4) . ?
C58 H58A 0.9900 . ?
C58 H58B 0.9900 . ?
C59 C60 1.432(5) . ?
C59 H59A 0.9900 . ?
C59 H59B 0.9900 . ?
C60 H60A 0.9900 . ?
C60 H60B 0.9900 . ?
O3 C64 1.403(3) . ?
O3 C61 1.421(3) . ?
C61 C62 1.502(4) . ?
C61 H61A 0.9900 . ?
C61 H61B 0.9900 . ?
C62 C63 1.575(5) . ?
C62 H62A 0.9900 . ?
C62 H62B 0.9900 . ?
C63 C64 1.523(3) . ?
C63 H63A 0.9900 . ?
C63 H63B 0.9900 . ?
C64 H64A 0.9900 . ?
C64 H64B 0.9900 . ?
O4A C65A 1.421(5) . ?
O4A C68A 1.423(6) . ?
C65A C66A 1.503(6) . ?
C65A H65A 0.9900 . ?
C65A H65B 0.9900 . ?
C66A C67A 1.563(7) . ?
C66A H66A 0.9900 . ?
C66A H66B 0.9900 . ?
C67A C68A 1.497(8) . ?
C67A H67A 0.9900 . ?
C67A H67B 0.9900 . ?
C68A H68A 0.9900 . ?
C68A H68B 0.9900 . ?
O4B C68B 1.400(8) . ?
O4B C65B 1.415(8) . ?
C65B C66B 1.456(9) . ?
C65B H65C 0.9900 . ?
C65B H65D 0.9900 . ?
C66B C67B 1.489(10) . ?
C66B H66C 0.9900 . ?
C66B H66D 0.9900 . ?
C67B C68B 1.558(11) . ?
C67B H67C 0.9900 . ?
C67B H67D 0.9900 . ?
C68B H68C 0.9900 . ?
C68B H68D 0.9900 . ?

loop_
_geom_torsion_atom_site_label_1
_geom_torsion_atom_site_label_2
_geom_torsion_atom_site_label_3
_geom_torsion_atom_site_label_4
_geom_torsion
_geom_torsion_site_symmetry_1
_geom_torsion_site_symmetry_2
_geom_torsion_site_symmetry_3
_geom_torsion_site_symmetry_4
_geom_torsion_publ_flag
N2 Si4 N1 C23 -3.49(8) . . . . ?
Se1 Si4 N1 C23 105.86(7) . . . . ?
Si1 Si4 N1 C23 -119.28(7) . . . . ?
N2 Si4 N1 C30 -164.80(15) . . . . ?
Se1 Si4 N1 C30 -55.45(15) . . . . ?
C23 Si4 N1 C30 -161.31(18) . . . . ?
Si1 Si4 N1 C30 79.41(14) . . . . ?
N1 Si4 N2 C23 3.50(8) . . . . ?
Se1 Si4 N2 C23 -108.43(7) . . . . ?
Si1 Si4 N2 C23 106.51(7) . . . . ?
N1 Si4 N2 C34 165.91(14) . . . . ?
Se1 Si4 N2 C34 53.98(13) . . . . ?
C23 Si4 N2 C34 162.41(17) . . . . ?
Si1 Si4 N2 C34 -91.07(13) . . . . ?
N4 Si5 N3 C38 3.70(9) . . . . ?
Se2 Si5 N3 C38 -108.76(8) . . . . ?
Si1 Si5 N3 C38 107.57(8) . . . . ?
N4 Si5 N3 C45 161.96(15) . . . . ?
Se2 Si5 N3 C45 49.50(14) . . . . ?
C38 Si5 N3 C45 158.27(18) . . . . ?
Si1 Si5 N3 C45 -94.16(13) . . . . ?
N3 Si5 N4 C38 -3.70(9) . . . . ?
Se2 Si5 N4 C38 106.07(9) . . . . ?
Si1 Si5 N4 C38 -118.18(8) . . . . ?
N3 Si5 N4 C49 -174.47(18) . . . . ?
Se2 Si5 N4 C49 -64.70(17) . . . . ?
C38 Si5 N4 C49 -170.8(2) . . . . ?
Si1 Si5 N4 C49 71.05(17) . . . . ?
C17 Si2 C1 C2 157.09(11) . . . . ?
C19 Si2 C1 C2 -83.33(13) . . . . ?
C18 Si2 C1 C2 41.27(13) . . . . ?
C17 Si2 C1 Si1 -16.60(11) . . . . ?
C19 Si2 C1 Si1 102.98(10) . . . . ?
C18 Si2 C1 Si1 -132.42(9) . . . . ?
C4 Si1 C1 C2 0.37(10) . . . . ?
Si4 Si1 C1 C2 116.55(8) . . . . ?
Si5 Si1 C1 C2 -110.02(9) . . . . ?
C4 Si1 C1 Si2 174.93(9) . . . . ?
Si4 Si1 C1 Si2 -68.89(9) . . . . ?
Si5 Si1 C1 Si2 64.54(10) . . . . ?
Si2 C1 C2 C5 3.95(19) . . . . ?
Si1 C1 C2 C5 179.01(10) . . . . ?
Si2 C1 C2 C3 -175.26(9) . . . . ?
Si1 C1 C2 C3 -0.20(14) . . . . ?
C1 C2 C3 C4 -0.17(18) . . . . ?
C5 C2 C3 C4 -179.41(12) . . . . ?
C1 C2 C3 C11 -179.37(12) . . . . ?
C5 C2 C3 C11 1.39(18) . . . . ?
C11 C3 C4 Si3 3.41(19) . . . . ?
C2 C3 C4 Si3 -175.74(9) . . . . ?
C11 C3 C4 Si1 179.58(11) . . . . ?
C2 C3 C4 Si1 0.43(14) . . . . ?
C20 Si3 C4 C3 156.17(12) . . . . ?
C21 Si3 C4 C3 -85.29(13) . . . . ?
C22 Si3 C4 C3 38.07(14) . . . . ?
C20 Si3 C4 Si1 -19.02(11) . . . . ?
C21 Si3 C4 Si1 99.52(10) . . . . ?
C22 Si3 C4 Si1 -137.12(10) . . . . ?
C1 Si1 C4 C3 -0.45(10) . . . . ?
Si4 Si1 C4 C3 -108.85(9) . . . . ?
Si5 Si1 C4 C3 117.07(8) . . . . ?
C1 Si1 C4 Si3 175.44(9) . . . . ?
Si4 Si1 C4 Si3 67.04(9) . . . . ?
Si5 Si1 C4 Si3 -67.04(9) . . . . ?
C1 C2 C5 C10 66.37(18) . . . . ?
C3 C2 C5 C10 -114.43(14) . . . . ?
C1 C2 C5 C6 -111.14(16) . . . . ?
C3 C2 C5 C6 68.06(17) . . . . ?
C10 C5 C6 C7 -2.8(2) . . . . ?
C2 C5 C6 C7 174.81(13) . . . . ?
C5 C6 C7 C8 1.9(2) . . . . ?
C6 C7 C8 C9 0.0(2) . . . . ?
C7 C8 C9 C10 -1.0(2) . . . . ?
C6 C5 C10 C9 1.8(2) . . . . ?
C2 C5 C10 C9 -175.78(13) . . . . ?
C8 C9 C10 C5 0.1(2) . . . . ?
C4 C3 C11 C12 67.98(19) . . . . ?
C2 C3 C11 C12 -112.87(14) . . . . ?
C4 C3 C11 C16 -111.50(16) . . . . ?
C2 C3 C11 C16 67.65(17) . . . . ?
C16 C11 C12 C13 0.7(2) . . . . ?
C3 C11 C12 C13 -178.79(13) . . . . ?
C11 C12 C13 C14 0.0(2) . . . . ?
C12 C13 C14 C15 -0.2(2) . . . . ?
C13 C14 C15 C16 -0.4(2) . . . . ?
C14 C15 C16 C11 1.1(2) . . . . ?
C12 C11 C16 C15 -1.3(2) . . . . ?
C3 C11 C16 C15 178.23(13) . . . . ?
C34 N2 C23 N1 -168.53(12) . . . . ?
Si4 N2 C23 N1 -4.76(10) . . . . ?
C34 N2 C23 C24 12.7(2) . . . . ?
Si4 N2 C23 C24 176.48(12) . . . . ?
C34 N2 C23 Si4 -163.78(16) . . . . ?
C30 N1 C23 N2 168.05(13) . . . . ?
Si4 N1 C23 N2 4.74(10) . . . . ?
C30 N1 C23 C24 -13.2(2) . . . . ?
Si4 N1 C23 C24 -176.50(12) . . . . ?
C30 N1 C23 Si4 163.31(17) . . . . ?
N2 C23 C24 C29 -82.48(18) . . . . ?
N1 C23 C24 C29 99.00(17) . . . . ?
N2 C23 C24 C25 95.79(17) . . . . ?
N1 C23 C24 C25 -82.74(18) . . . . ?
C29 C24 C25 C26 1.4(2) . . . . ?
C23 C24 C25 C26 -176.93(14) . . . . ?
C24 C25 C26 C27 -0.2(3) . . . . ?
C25 C26 C27 C28 -1.1(3) . . . . ?
C26 C27 C28 C29 1.3(3) . . . . ?
C27 C28 C29 C24 -0.1(3) . . . . ?
C25 C24 C29 C28 -1.2(2) . . . . ?
C23 C24 C29 C28 177.04(14) . . . . ?
C23 N1 C30 C33B -34.4(6) . . . . ?
Si4 N1 C30 C33B 120.9(6) . . . . ?
C23 N1 C30 C32A 56.6(2) . . . . ?
Si4 N1 C30 C32A -148.03(15) . . . . ?
C23 N1 C30 C31A 177.84(19) . . . . ?
Si4 N1 C30 C31A -26.8(2) . . . . ?
C23 N1 C30 C31B -162.0(6) . . . . ?
Si4 N1 C30 C31B -6.7(6) . . . . ?
C23 N1 C30 C33A -66.1(2) . . . . ?
Si4 N1 C30 C33A 89.18(18) . . . . ?
C23 N1 C30 C32B 85.5(5) . . . . ?
Si4 N1 C30 C32B -119.2(5) . . . . ?
C23 N2 C34 C35 -171.40(13) . . . . ?
Si4 N2 C34 C35 32.10(17) . . . . ?
C23 N2 C34 C37 -51.89(19) . . . . ?
Si4 N2 C34 C37 151.61(11) . . . . ?
C23 N2 C34 C36 71.55(18) . . . . ?
Si4 N2 C34 C36 -84.95(16) . . . . ?
C49 N4 C38 N3 176.90(15) . . . . ?
Si5 N4 C38 N3 5.02(12) . . . . ?
C49 N4 C38 C39 -3.6(3) . . . . ?
Si5 N4 C38 C39 -175.45(13) . . . . ?
C49 N4 C38 Si5 171.9(2) . . . . ?
C45 N3 C38 N4 -165.06(14) . . . . ?
Si5 N3 C38 N4 -5.04(12) . . . . ?
C45 N3 C38 C39 15.4(2) . . . . ?
Si5 N3 C38 C39 175.44(13) . . . . ?
C45 N3 C38 Si5 -160.02(17) . . . . ?
N4 C38 C39 C40 89.17(19) . . . . ?
N3 C38 C39 C40 -91.40(19) . . . . ?
N4 C38 C39 C44 -90.1(2) . . . . ?
N3 C38 C39 C44 89.32(19) . . . . ?
C44 C39 C40 C41 0.0(2) . . . . ?
C38 C39 C40 C41 -179.32(14) . . . . ?
C39 C40 C41 C42 0.3(2) . . . . ?
C40 C41 C42 C43 -0.4(3) . . . . ?
C41 C42 C43 C44 0.3(3) . . . . ?
C42 C43 C44 C39 -0.1(3) . . . . ?
C40 C39 C44 C43 -0.1(2) . . . . ?
C38 C39 C44 C43 179.23(15) . . . . ?
C38 N3 C45 C46 -171.71(14) . . . . ?
Si5 N3 C45 C46 37.19(18) . . . . ?
C38 N3 C45 C48 -51.9(2) . . . . ?
Si5 N3 C45 C48 157.00(12) . . . . ?
C38 N3 C45 C47 70.65(18) . . . . ?
Si5 N3 C45 C47 -80.45(16) . . . . ?
C38 N4 C49 C51B 82.2(3) . . . . ?
Si5 N4 C49 C51B -110.0(3) . . . . ?
C38 N4 C49 C52A -72.8(3) . . . . ?
Si5 N4 C49 C52A 95.0(3) . . . . ?
C38 N4 C49 C50A 163.3(2) . . . . ?
Si5 N4 C49 C50A -28.9(3) . . . . ?
C38 N4 C49 C52B -47.2(4) . . . . ?
Si5 N4 C49 C52B 120.6(3) . . . . ?
C38 N4 C49 C51A 47.6(3) . . . . ?
Si5 N4 C49 C51A -144.6(2) . . . . ?
C38 N4 C49 C50B -160.5(3) . . . . ?
Si5 N4 C49 C50B 7.3(3) . . . . ?
C56 O1 C53 C54 15.5(3) . . . . ?
O1 C53 C54 C55 -28.3(4) . . . . ?
C53 C54 C55 C56 30.4(5) . . . . ?
C53 O1 C56 C55 4.2(4) . . . . ?
C54 C55 C56 O1 -22.2(5) . . . . ?
C60 O2 C57 C58 -17.2(4) . . . . ?
O2 C57 C58 C59 28.9(3) . . . . ?
C57 C58 C59 C60 -28.7(4) . . . . ?
C57 O2 C60 C59 -2.7(5) . . . . ?
C58 C59 C60 O2 20.4(5) . . . . ?
C64 O3 C61 C62 38.2(3) . . . . ?
O3 C61 C62 C63 -21.5(3) . . . . ?
C61 C62 C63 C64 -1.9(3) . . . . ?
C61 O3 C64 C63 -39.0(2) . . . . ?
C62 C63 C64 O3 25.1(3) . . . . ?
C68A O4A C65A C66A 42.6(4) . . . . ?
O4A C65A C66A C67A -26.6(4) . . . . ?
C65A C66A C67A C68A 1.9(5) . . . . ?
C65A O4A C68A C67A -40.9(5) . . . . ?
C66A C67A C68A O4A 23.2(5) . . . . ?
C68B O4B C65B C66B 37.3(7) . . . . ?
O4B C65B C66B C67B -27.7(7) . . . . ?
C65B C66B C67B C68B 7.2(7) . . . . ?
C65B O4B C68B C67B -32.0(7) . . . . ?
C66B C67B C68B O4B 15.3(8) . . . . ?
